data_4038733
loop_
_publ_author_name
'Marchenko, Anatoliy'
'Koidan, Georgyi'
'Hurieva, Anastasiia N.'
'Shishkina, Svitlana'
'Rusanov, Eduard'
'Kostyuk, Aleksandr'

_publ_section_title
;
 Ring Enlargement of <i>N</i>-Phosphanyl-1,2,3,4-tetrahydroquinazolines.
;
_journal_name_full 'The Journal of organic chemistry'
_journal_paper_doi 10.1021/acs.joc.0c00750
_journal_year 2020
_chemical_absolute_configuration ad
_chemical_formula_moiety 'C23 H34 N5 P'
_chemical_formula_sum 'C23 H34 N5 P'
_chemical_formula_weight 411.52
_space_group_crystal_system monoclinic
_space_group_IT_number 4
_space_group_name_Hall 'P 2yb'
_space_group_name_H-M_alt 'P 1 21 1'
_atom_sites_solution_hydrogens geom
_audit_creation_method SHELXL-2016/4
_cell_angle_alpha 90
_cell_angle_beta 111.6950(10)
_cell_angle_gamma 90
_cell_formula_units_Z 2
_cell_length_a 7.4743(2)
_cell_length_b 16.7492(3)
_cell_length_c 9.7420(2)
_cell_measurement_reflns_used 7523
_cell_measurement_temperature 296(2)
_cell_measurement_theta_max 26.10
_cell_measurement_theta_min 2.25
_cell_volume 1133.20(4)
_computing_cell_refinement 'Bruker SMART'
_computing_data_collection 'Bruker SMART'
_computing_data_reduction 'Bruker SAINT'
_computing_molecular_graphics 'Bruker SHELXTL'
_computing_publication_material 'Bruker SHELXTL'
_computing_structure_refinement 'SHELXL-2016/4 (Sheldrick, 2016)'
_computing_structure_solution 'Bruker SHELXTL'
_diffrn_ambient_temperature 296(2)
_diffrn_measured_fraction_theta_full 1.000
_diffrn_measured_fraction_theta_max 0.996
_diffrn_measurement_device_type 'Bruker Smart Apex II'
_diffrn_measurement_method 'omega scans'
_diffrn_radiation_monochromator graphite
_diffrn_radiation_type MoK\a
_diffrn_radiation_wavelength 0.71073
_diffrn_reflns_av_R_equivalents 0.0359
_diffrn_reflns_av_unetI/netI 0.0367
_diffrn_reflns_Laue_measured_fraction_full 1.000
_diffrn_reflns_Laue_measured_fraction_max 0.996
_diffrn_reflns_limit_h_max 9
_diffrn_reflns_limit_h_min -8
_diffrn_reflns_limit_k_max 20
_diffrn_reflns_limit_k_min -20
_diffrn_reflns_limit_l_max 12
_diffrn_reflns_limit_l_min -12
_diffrn_reflns_number 17658
_diffrn_reflns_point_group_measured_fraction_full 0.994
_diffrn_reflns_point_group_measured_fraction_max 0.978
_diffrn_reflns_theta_full 25.242
_diffrn_reflns_theta_max 26.442
_diffrn_reflns_theta_min 2.250
_diffrn_source 'sealed tube'
_exptl_absorpt_coefficient_mu 0.140
_exptl_absorpt_correction_T_max 0.9780
_exptl_absorpt_correction_T_min 0.7322
_exptl_absorpt_correction_type multi-scan
_exptl_absorpt_process_details SADABS
_exptl_crystal_colour colourless
_exptl_crystal_density_diffrn 1.206
_exptl_crystal_description block
_exptl_crystal_F_000 444
_exptl_crystal_size_max 0.340
_exptl_crystal_size_mid 0.230
_exptl_crystal_size_min 0.160
_refine_diff_density_max 0.239
_refine_diff_density_min -0.230
_refine_diff_density_rms 0.040
_refine_ls_abs_structure_details
;
 Flack x determined using 1882 quotients [(I+)-(I-)]/[(I+)+(I-)]
 (Parsons, Flack and Wagner, Acta Cryst. B69 (2013) 249-259).
;
_refine_ls_abs_structure_Flack -0.03(3)
_refine_ls_extinction_method none
_refine_ls_goodness_of_fit_ref 1.055
_refine_ls_hydrogen_treatment constr
_refine_ls_matrix_type full
_refine_ls_number_parameters 263
_refine_ls_number_reflns 4567
_refine_ls_number_restraints 1
_refine_ls_restrained_S_all 1.055
_refine_ls_R_factor_all 0.0373
_refine_ls_R_factor_gt 0.0333
_refine_ls_shift/su_max 0.001
_refine_ls_shift/su_mean 0.000
_refine_ls_structure_factor_coef Fsqd
_refine_ls_weighting_details 'w=1/[\s^2^(Fo^2^)+(0.0418P)^2^+0.1067P] where P=(Fo^2^+2Fc^2^)/3'
_refine_ls_weighting_scheme calc
_refine_ls_wR_factor_gt 0.0767
_refine_ls_wR_factor_ref 0.0785
_reflns_Friedel_coverage 0.894
_reflns_Friedel_fraction_full 0.988
_reflns_Friedel_fraction_max 0.958
_reflns_number_gt 4263
_reflns_number_total 4567
_reflns_threshold_expression 'I > 2\s(I)'
_cod_data_source_file jo0c00750_si_004.cif
_cod_data_source_block kg26
_cod_original_sg_symbol_H-M 'P 21'
_cod_database_code 4038733
_shelx_shelxl_version_number 2016/4
_shelx_space_group_comment
;
The symmetry employed for this shelxl refinement is uniquely defined
by the following loop, which should always be used as a source of
symmetry information in preference to the above space-group names.
They are only intended as comments.
;
_shelx_estimated_absorpt_t_min 0.954
_shelx_estimated_absorpt_t_max 0.978

loop_
_space_group_symop_operation_xyz
'x, y, z'
'-x, y+1/2, -z'

loop_
_atom_site_label
_atom_site_type_symbol
_atom_site_fract_x
_atom_site_fract_y
_atom_site_fract_z
_atom_site_U_iso_or_equiv
_atom_site_adp_type
_atom_site_occupancy
_atom_site_site_symmetry_order
_atom_site_calc_flag
_atom_site_refinement_flags_posn
_atom_site_refinement_flags_adp
_atom_site_refinement_flags_occupancy
_atom_site_disorder_assembly
_atom_site_disorder_group
C1 C 0.4043(3) 0.57930(13) 0.6890(3) 0.0176(5) Uani 1 1 d . . . . .
C2 C 0.4048(4) 0.50105(15) 0.6388(3) 0.0218(5) Uani 1 1 d . . . . .
H2 H 0.315720 0.486690 0.546690 0.026 Uiso 1 1 calc R U . . .
C3 C 0.5337(4) 0.44464(16) 0.7223(3) 0.0267(6) Uani 1 1 d . . . . .
H3 H 0.529728 0.392943 0.686503 0.032 Uiso 1 1 calc R U . . .
C4 C 0.6685(4) 0.46464(15) 0.8589(3) 0.0290(6) Uani 1 1 d . . . . .
H4 H 0.756966 0.427019 0.914846 0.035 Uiso 1 1 calc R U . . .
C5 C 0.6698(4) 0.54156(16) 0.9113(3) 0.0263(6) Uani 1 1 d . . . . .
H5 H 0.760251 0.555017 1.003427 0.032 Uiso 1 1 calc R U . . .
C6 C 0.5400(3) 0.59932(15) 0.8302(3) 0.0198(5) Uani 1 1 d . . . . .
C7 C 0.5472(3) 0.68199(16) 0.8919(3) 0.0225(5) Uani 1 1 d . . . . .
H7A H 0.677905 0.693361 0.958007 0.027 Uiso 1 1 calc R U . . .
H7B H 0.513330 0.720193 0.811427 0.027 Uiso 1 1 calc R U . . .
C8 C 0.2189(3) 0.67301(14) 0.8881(2) 0.0199(5) Uani 1 1 d . . . . .
H8A H 0.146746 0.677655 0.952494 0.024 Uiso 1 1 calc R U . . .
H8B H 0.213309 0.617519 0.858257 0.024 Uiso 1 1 calc R U . . .
C9 C 0.4402(4) 0.77143(17) 1.0405(3) 0.0313(6) Uani 1 1 d . . . . .
H9A H 0.360325 0.775459 1.097930 0.047 Uiso 1 1 calc R U . . .
H9B H 0.403219 0.811612 0.964850 0.047 Uiso 1 1 calc R U . . .
H9C H 0.572468 0.779088 1.103465 0.047 Uiso 1 1 calc R U . . .
C10 C -0.1255(3) 0.63211(16) 0.5109(3) 0.0244(6) Uani 1 1 d . . . . .
C11 C -0.0964(4) 0.55797(18) 0.6095(3) 0.0349(7) Uani 1 1 d . . . . .
H11A H 0.012600 0.528263 0.607782 0.052 Uiso 1 1 calc R U . . .
H11B H -0.074146 0.574259 0.708945 0.052 Uiso 1 1 calc R U . . .
H11C H -0.209401 0.525050 0.573424 0.052 Uiso 1 1 calc R U . . .
C12 C -0.1646(4) 0.6050(2) 0.3521(3) 0.0391(7) Uani 1 1 d . . . . .
H12A H -0.054730 0.576504 0.348957 0.059 Uiso 1 1 calc R U . . .
H12B H -0.275241 0.570597 0.319291 0.059 Uiso 1 1 calc R U . . .
H12C H -0.188409 0.650791 0.288657 0.059 Uiso 1 1 calc R U . . .
C13 C -0.3001(4) 0.67754(19) 0.5168(3) 0.0356(7) Uani 1 1 d . . . . .
H13A H -0.274913 0.694404 0.616429 0.053 Uiso 1 1 calc R U . . .
H13B H -0.324054 0.723460 0.453589 0.053 Uiso 1 1 calc R U . . .
H13C H -0.410887 0.643266 0.484222 0.053 Uiso 1 1 calc R U . . .
C14 C 0.1149(3) 0.77644(15) 0.4706(3) 0.0215(5) Uani 1 1 d . . . . .
C15 C 0.1666(4) 0.74667(17) 0.3402(3) 0.0301(6) Uani 1 1 d . . . . .
H15A H 0.284542 0.716822 0.377277 0.045 Uiso 1 1 calc R U . . .
H15B H 0.065200 0.713076 0.277601 0.045 Uiso 1 1 calc R U . . .
H15C H 0.182425 0.791577 0.284463 0.045 Uiso 1 1 calc R U . . .
C16 C -0.0729(4) 0.82380(17) 0.4097(3) 0.0296(6) Uani 1 1 d . . . . .
H16A H -0.174559 0.789579 0.349345 0.044 Uiso 1 1 calc R U . . .
H16B H -0.104357 0.843990 0.490249 0.044 Uiso 1 1 calc R U . . .
H16C H -0.057689 0.867580 0.351356 0.044 Uiso 1 1 calc R U . . .
C17 C 0.2776(4) 0.83084(17) 0.5670(3) 0.0325(7) Uani 1 1 d . . . . .
H17A H 0.395381 0.800953 0.605056 0.049 Uiso 1 1 calc R U . . .
H17B H 0.293030 0.874623 0.508730 0.049 Uiso 1 1 calc R U . . .
H17C H 0.246362 0.851032 0.647623 0.049 Uiso 1 1 calc R U . . .
C18 C -0.1130(4) 0.87318(14) 0.8709(3) 0.0233(6) Uani 1 1 d . . . . .
C19 C -0.1513(5) 0.9324(2) 0.7636(3) 0.0482(9) Uani 1 1 d . . . . .
H19 H -0.106795 0.927085 0.686663 0.058 Uiso 1 1 calc R U . . .
C20 C -0.2553(5) 0.9988(2) 0.7719(3) 0.0527(10) Uani 1 1 d . . . . .
H20 H -0.280649 1.038384 0.700261 0.063 Uiso 1 1 calc R U . . .
C21 C -0.3228(4) 1.00717(19) 0.8861(3) 0.0374(7) Uani 1 1 d . . . . .
H21 H -0.397227 1.051169 0.889002 0.045 Uiso 1 1 calc R U . . .
C22 C -0.2789(4) 0.95005(17) 0.9948(3) 0.0321(6) Uani 1 1 d . . . . .
H22 H -0.320226 0.956048 1.073312 0.039 Uiso 1 1 calc R U . . .
C23 C -0.1730(4) 0.88359(16) 0.9872(3) 0.0278(6) Uani 1 1 d . . . . .
H23 H -0.141901 0.845454 1.061803 0.033 Uiso 1 1 calc R U . . .
N1 N 0.2822(3) 0.63546(12) 0.5968(2) 0.0192(4) Uani 1 1 d . . . . .
N2 N 0.4169(3) 0.69273(13) 0.9725(2) 0.0221(4) Uani 1 1 d . . . . .
N3 N 0.1200(3) 0.72209(12) 0.7533(2) 0.0192(4) Uani 1 1 d . . . . .
N4 N 0.0078(3) 0.78654(12) 0.7524(2) 0.0198(4) Uani 1 1 d . . . . .
N5 N -0.0014(3) 0.80301(12) 0.8757(2) 0.0226(5) Uani 1 1 d . . . . .
P1 P 0.10679(8) 0.68757(3) 0.58342(6) 0.01563(14) Uani 1 1 d . . . . .

loop_
_atom_site_aniso_label
_atom_site_aniso_U_11
_atom_site_aniso_U_22
_atom_site_aniso_U_33
_atom_site_aniso_U_23
_atom_site_aniso_U_13
_atom_site_aniso_U_12
C1 0.0162(11) 0.0199(12) 0.0203(12) 0.0029(10) 0.0110(10) 0.0025(9)
C2 0.0221(13) 0.0237(12) 0.0212(12) 0.0003(10) 0.0098(11) 0.0005(11)
C3 0.0321(15) 0.0188(13) 0.0367(15) 0.0045(11) 0.0214(13) 0.0063(11)
C4 0.0261(14) 0.0251(15) 0.0392(16) 0.0132(12) 0.0159(13) 0.0114(11)
C5 0.0191(13) 0.0337(16) 0.0236(13) 0.0085(11) 0.0049(11) 0.0033(11)
C6 0.0157(12) 0.0237(13) 0.0206(12) 0.0021(10) 0.0075(10) -0.0001(10)
C7 0.0187(11) 0.0248(13) 0.0211(11) 0.0006(11) 0.0039(10) -0.0013(12)
C8 0.0243(12) 0.0179(13) 0.0190(11) 0.0038(9) 0.0099(10) 0.0026(10)
C9 0.0343(15) 0.0286(15) 0.0260(14) -0.0098(12) 0.0053(12) -0.0019(12)
C10 0.0183(13) 0.0260(14) 0.0277(14) -0.0032(11) 0.0070(11) -0.0031(10)
C11 0.0250(15) 0.0298(15) 0.0491(19) 0.0025(13) 0.0129(14) -0.0080(12)
C12 0.0323(16) 0.0496(19) 0.0318(16) -0.0136(14) 0.0075(13) -0.0134(14)
C13 0.0178(12) 0.0399(18) 0.0502(17) -0.0010(14) 0.0138(12) -0.0008(13)
C14 0.0227(13) 0.0218(13) 0.0203(12) 0.0063(10) 0.0084(11) 0.0040(11)
C15 0.0338(15) 0.0343(15) 0.0272(14) 0.0135(12) 0.0174(13) 0.0097(12)
C16 0.0342(15) 0.0287(15) 0.0270(15) 0.0082(11) 0.0125(13) 0.0099(12)
C17 0.0342(15) 0.0258(14) 0.0355(16) 0.0097(12) 0.0105(13) -0.0054(12)
C18 0.0253(14) 0.0231(13) 0.0203(13) -0.0041(10) 0.0068(11) 0.0053(11)
C19 0.077(3) 0.0447(19) 0.0290(16) 0.0053(14) 0.0271(17) 0.0312(18)
C20 0.084(3) 0.0406(18) 0.0320(17) 0.0068(14) 0.0194(17) 0.0353(19)
C21 0.0346(16) 0.0373(16) 0.0332(16) -0.0143(14) 0.0041(13) 0.0130(13)
C22 0.0301(15) 0.0359(15) 0.0353(15) -0.0108(13) 0.0178(13) 0.0007(12)
C23 0.0309(15) 0.0271(14) 0.0292(14) -0.0037(11) 0.0155(13) 0.0009(11)
N1 0.0198(11) 0.0205(11) 0.0179(10) 0.0017(8) 0.0077(9) 0.0034(9)
N2 0.0226(10) 0.0225(10) 0.0186(9) -0.0013(9) 0.0045(8) 0.0018(10)
N3 0.0234(11) 0.0178(10) 0.0179(10) 0.0018(8) 0.0093(9) 0.0064(8)
N4 0.0211(10) 0.0185(10) 0.0200(11) 0.0004(9) 0.0078(9) 0.0039(8)
N5 0.0256(11) 0.0241(12) 0.0198(10) -0.0007(8) 0.0104(9) 0.0047(9)
P1 0.0152(3) 0.0161(3) 0.0155(3) 0.0014(3) 0.0056(2) 0.0016(3)

loop_
_atom_type_symbol
_atom_type_description
_atom_type_scat_dispersion_real
_atom_type_scat_dispersion_imag
_atom_type_scat_source
C C 0.0033 0.0016 'International Tables Vol C Tables 4.2.6.8 and 6.1.1.4'
H H 0.0000 0.0000 'International Tables Vol C Tables 4.2.6.8 and 6.1.1.4'
N N 0.0061 0.0033 'International Tables Vol C Tables 4.2.6.8 and 6.1.1.4'
P P 0.1023 0.0942 'International Tables Vol C Tables 4.2.6.8 and 6.1.1.4'

loop_
_geom_angle_atom_site_label_1
_geom_angle_atom_site_label_2
_geom_angle_atom_site_label_3
_geom_angle
_geom_angle_site_symmetry_1
_geom_angle_site_symmetry_3
_geom_angle_publ_flag
N1 C1 C2 119.7(2) . . ?
N1 C1 C6 122.2(2) . . ?
C2 C1 C6 117.9(2) . . ?
C3 C2 C1 121.8(2) . . ?
C2 C3 C4 120.3(2) . . ?
C3 C4 C5 119.0(2) . . ?
C4 C5 C6 122.0(3) . . ?
C5 C6 C1 119.1(2) . . ?
C5 C6 C7 120.0(2) . . ?
C1 C6 C7 120.9(2) . . ?
N2 C7 C6 113.2(2) . . ?
N2 C8 N3 116.47(19) . . ?
C13 C10 C12 109.8(2) . . ?
C13 C10 C11 107.7(2) . . ?
C12 C10 C11 108.8(2) . . ?
C13 C10 P1 115.21(18) . . ?
C12 C10 P1 109.51(18) . . ?
C11 C10 P1 105.61(17) . . ?
C16 C14 C17 109.6(2) . . ?
C16 C14 C15 108.8(2) . . ?
C17 C14 C15 108.3(2) . . ?
C16 C14 P1 114.67(17) . . ?
C17 C14 P1 107.74(16) . . ?
C15 C14 P1 107.49(18) . . ?
C23 C18 C19 119.3(2) . . ?
C23 C18 N5 116.1(2) . . ?
C19 C18 N5 124.4(2) . . ?
C20 C19 C18 119.7(3) . . ?
C19 C20 C21 120.6(3) . . ?
C22 C21 C20 119.6(3) . . ?
C21 C22 C23 119.8(3) . . ?
C18 C23 C22 120.9(3) . . ?
C1 N1 P1 140.93(17) . . ?
C8 N2 C9 113.1(2) . . ?
C8 N2 C7 114.23(18) . . ?
C9 N2 C7 111.2(2) . . ?
N4 N3 C8 123.01(18) . . ?
N4 N3 P1 116.25(15) . . ?
C8 N3 P1 119.63(15) . . ?
N5 N4 N3 114.63(18) . . ?
N4 N5 C18 112.66(19) . . ?
N1 P1 N3 111.37(10) . . ?
N1 P1 C10 113.23(12) . . ?
N3 P1 C10 104.27(11) . . ?
N1 P1 C14 106.87(11) . . ?
N3 P1 C14 107.22(10) . . ?
C10 P1 C14 113.79(11) . . ?

loop_
_geom_bond_atom_site_label_1
_geom_bond_atom_site_label_2
_geom_bond_distance
_geom_bond_site_symmetry_2
_geom_bond_publ_flag
C1 N1 1.385(3) . ?
C1 C2 1.399(3) . ?
C1 C6 1.414(3) . ?
C2 C3 1.380(4) . ?
C3 C4 1.381(4) . ?
C4 C5 1.384(4) . ?
C5 C6 1.391(3) . ?
C6 C7 1.503(4) . ?
C7 N2 1.470(3) . ?
C8 N2 1.441(3) . ?
C8 N3 1.493(3) . ?
C9 N2 1.457(3) . ?
C10 C13 1.530(4) . ?
C10 C12 1.533(4) . ?
C10 C11 1.536(4) . ?
C10 P1 1.863(3) . ?
C14 C16 1.528(3) . ?
C14 C17 1.532(4) . ?
C14 C15 1.541(3) . ?
C14 P1 1.865(2) . ?
C18 C23 1.375(4) . ?
C18 C19 1.391(4) . ?
C18 N5 1.432(3) . ?
C19 C20 1.376(4) . ?
C20 C21 1.388(4) . ?
C21 C22 1.374(4) . ?
C22 C23 1.384(4) . ?
N1 P1 1.540(2) . ?
N3 N4 1.365(3) . ?
N3 P1 1.7213(19) . ?
N4 N5 1.259(3) . ?
